data_4106604
loop_
_publ_author_name
'Storm V. Potts'
'Leonard J. Barbour'
'Delia A. Haynes'
'Jeremy M. Rawson'
'Gareth O. Lloyd'

_publ_section_title
;
 Inclusion of Thiazyl Radicals in Porous Crystalline Materials
;
_journal_name_full 'Journal of the American Chemical Society'
_journal_page_first 12948
_journal_page_last 12951
_journal_paper_doi 10.1021/ja204548d
_journal_volume 133
_journal_year 2011
_chemical_formula_iupac '(C8 H5 Al1 O5 ), (C6 H4 N1 S2)'
_chemical_formula_moiety 'C8 H5 Al1 O5, C6 H4 N1 S2'
_chemical_formula_structural '(C8 H5 Al1 O5), (C6 H4 N1 S2)'
_chemical_formula_sum 'C14 H9 Al N O5 S2'
_chemical_formula_weight 362.25
_chemical_name_common MIL53(Al).BDTA
_chemical_name_systematic ?
_space_group_crystal_system monoclinic
_space_group_IT_number 14
_space_group_name_Hall '-P 2yn'
_space_group_name_H-M_alt 'P 1 21/n 1'
_symmetry_space_group_name_Hall '-P 2yn'
_symmetry_space_group_name_H-M 'P 1 21/n 1'
_cell_angle_alpha 90
_cell_angle_beta 91.6993(41)
_cell_angle_gamma 90
_cell_formula_units_Z 4
_cell_length_a 13.89110(69)
_cell_length_b 15.95423(97)
_cell_length_c 6.60176(22)
_cell_measurement_temperature 295
_cell_volume 1462.45(12)
_computing_cell_refinement 'DICVOL 06 (Louer et al)'
_computing_data_collection 'X'Pert Data Collector (Panalytical)'
_computing_structure_refinement 'Topas Academic (Coelho 2007)'
_computing_structure_solution 'DASH (David et al 2008)'
_diffrn_ambient_temperature 295
_diffrn_detector X'Celerator
_diffrn_measurement_device_type 'Panalytical X'pert Powder'
_diffrn_radiation_monochromator none
_diffrn_source 'sealed X-ray tube'
_diffrn_source_target Cu
_exptl_crystal_density_diffrn 1.6454
_exptl_crystal_F_000 740
_pd_char_colour 'Dark Brown'
_pd_instr_location ' ?'
_pd_meas_2theta_range_inc 0.002
_pd_meas_2theta_range_max 60
_pd_meas_2theta_range_min 7.5
_pd_meas_number_of_points 26250
_pd_meas_scan_method cont
_pd_prep_temperature 295
_pd_proc_ls_background_function 'Chebyshev polynomial'
_pd_proc_ls_pref_orient_corr
; I~corr~ = I~obs~/[1 + (\t^2^-1)sin^2^\f]^1/2^, 
   axis (-3 3 0), \t = 0.8662(7),
   (Pecharskii et al., 1987)
;
_pd_proc_ls_profile_function pseudo-Voigt
_pd_proc_ls_prof_R_factor 0.06965
_pd_proc_ls_prof_wR_expected 0.02110
_pd_proc_ls_prof_wR_factor 0.09688
_pd_spec_mounting ' packed powder pellet'
_pd_spec_mount_mode reflection
_pd_spec_shape flat_sheet
_pd_spec_size_axial 14
_pd_spec_size_equat 10
_pd_spec_size_thick 0.5
_refine_ls_extinction_method none
_refine_ls_goodness_of_fit_all 4.591
_refine_ls_matrix_type fullcycle
_refine_ls_number_constraints 0
_refine_ls_number_parameters 24
_refine_ls_number_restraints 0
_refine_ls_R_I_factor 0.05234
_refine_ls_structure_factor_coef Inet
_refine_ls_weighting_details 1/[Y~i~+\s(Y~i~)]
_refine_ls_weighting_scheme sigma
_cod_data_source_file ja204548d_si_002.cif
_cod_data_source_block MIL53(Al).BDTA
_cod_original_formula_sum 'C14 H9 Al1 N1 O5 S2'
_cod_database_code 4106604

loop_
_symmetry_equiv_pos_site_id
_symmetry_equiv_pos_as_xyz
1 '-x, -y, -z'
2 '-x+1/2, y+1/2, -z+1/2'
3 'x, y, z'
4 'x+1/2, -y+1/2, z+1/2'

loop_
_atom_site_label
_atom_site_type_symbol
_atom_site_symmetry_multiplicity
_atom_site_fract_x
_atom_site_fract_y
_atom_site_fract_z
_atom_site_occupancy
_atom_site_B_iso_or_equiv
Al1 Al 0 0 0 0 1 0
Al2 Al 0 0 0 -0.5 1 0
O1 O 0 0.0581126 0.0068871 -0.243577 1 0
H1 H 0 0.114831 0.0195969 -0.23813 1 0
O2 O 0 -0.0960127 0.077386 -0.0856301 1 0
O4 O 0 -0.401749 0.418172 -0.101213 1 0
C8 C 0 -0.376235 0.389998 -0.269296 1 0
C5 C 0 -0.30695 0.318434 -0.265817 1 0
C6 C 0 -0.275118 0.285627 -0.444944 1 0
H6 H 0 -0.295232 0.309231 -0.567791 1 0
C1 C 0 -0.119689 0.107126 -0.256134 1 0
C2 C 0 -0.182061 0.183322 -0.259311 1 0
C7 C 0 -0.21318 0.217632 -0.441918 1 0
H7 H 0 -0.192529 0.194968 -0.562648 1 0
O3 O 0 -0.0939601 0.0792643 -0.424217 1 0
O5 O 0 -0.403805 0.417296 -0.440254 1 0
C4 C 0 -0.275111 0.284938 -0.0832095 1 0
H4 H 0 -0.295187 0.308104 0.0375199 1 0
C3 C 0 -0.213169 0.216944 -0.0798811 1 0
H3 H 0 -0.192479 0.193841 0.0429664 1 0
S1 S 0 0.152819 0.550592 0.804712 1 0
S2 S 0 0.17044 0.474897 0.432538 1 0
N1 N 0 0.192248 0.46945 0.678536 1 0
C9 C 0 0.0802327 0.59636 0.616204 1 0
C10 C 0 0.0911923 0.559733 0.42694 1 0
C11 C 0 0.0430588 0.592854 0.257344 1 0
C12 C 0 -0.0175613 0.660222 0.280946 1 0
C13 C 0 -0.0298077 0.695409 0.470814 1 0
C14 C 0 0.019231 0.664605 0.638293 1 0
H13 H 0 0.051659 0.568436 0.12436 1 0
H12 H 0 -0.0553539 0.678066 0.154921 1 0
H11 H 0 -0.0759897 0.739612 0.487456 1 0
H10 H 0 0.0143476 0.690463 0.764468 1 0

loop_
_diffrn_radiation_type
_diffrn_radiation_wavelength
CuK\a~1~ 1.54056
CuK\a~2~ 1.54439

loop_
_geom_angle_atom_site_label_1
_geom_angle_atom_site_label_2
_geom_angle_atom_site_label_3
_geom_angle
_geom_angle_site_symmetry_1
_geom_angle_site_symmetry_3
O1 Al1 O2 91.36 . .
O1 Al1 O5 79.36 . 4_555
O2 Al1 O5 95.37 . 4_555
O1 Al2 O3 90.23 . .
O1 Al2 O4 89.06 . 4_554
O3 Al2 O4 97.68 . 4_554
Al1 O1 Al2 127.47 . .
Al1 O1 H1 115.44 . .
Al2 O1 H1 116.71 . .
Al1 O2 C1 132.67 . .
C8 O4 Al2 137.28 . 2_454
O4 C8 C5 117.26 . .
O4 C8 O5 125.53 . .
C5 C8 O5 117.21 . .
C8 C5 C6 120.02 . .
C6 C5 C4 120.01 . .
C5 C6 H6 119.93 . .
C5 C6 C7 120.02 . .
H6 C6 C7 120.04 . .
O2 C1 C2 117.17 . .
O2 C1 O3 125.71 . .
C2 C1 O3 117.11 . .
C1 C2 C7 120.09 . .
C1 C2 C3 120.03 . .
C7 C2 C3 119.78 . .
C6 C7 C2 120.09 . .
C6 C7 H7 120.04 . .
C2 C7 H7 119.88 . .
Al2 O3 C1 133.24 . .
C8 O5 Al1 128.05 2_454 .
C5 C4 H4 119.94 . .
C5 C4 C3 120.03 . .
H4 C4 C3 120.03 . .
C2 C3 C4 120.05 . .
C2 C3 H3 119.88 . .
C4 C3 H3 120.07 . .
C1 C2 C7 120.09 . .
C2 C7 H7 119.88 . .
C5 C4 H4 119.94 . .
C5 C4 C3 120.03 . .
H4 C4 C3 120.03 . .
C2 C3 C4 120.05 . .
C2 C3 H3 119.88 . .
N1 S1 C9 99.38 . .
N1 S2 C14 99.18 . .
S1 N1 S2 113.86 . .
S1 C9 C14 112.93 . .
S1 C9 C10 126.60 . .
C14 C9 C10 120.42 . .
S2 C14 C9 113.11 . .
S2 C14 C13 126.85 . .
C9 C14 C13 120.02 . .
C14 C13 C12 119.10 . .
C14 C13 H13 120.41 . .
C12 C13 H13 120.49 . .
C13 C12 C11 120.62 . .
C13 C12 H12 115.52 . .
C11 C12 H12 123.66 . .
C12 C11 C10 120.75 . .
C12 C11 H11 119.97 . .
C10 C11 H11 119.17 . .
C9 C10 C11 119.05 . .
C9 C10 H10 120.02 . .
C11 C10 H10 120.86 . .

loop_
_geom_bond_atom_site_label_1
_geom_bond_atom_site_label_2
_geom_bond_distance
_geom_bond_site_symmetry_2
Al1 O1 1.8239 .
Al1 O2 1.8916 .
Al1 O5 1.9107 4_555
Al2 O1 1.8570 .
Al2 O3 1.8952 .
Al2 O3 2.0168 .
O1 H1 0.8133 .
O2 C1 1.2563 .
O4 C8 1.2579 .
C8 C5 1.4930 .
C8 O5 1.2588 .
C5 C6 1.3780 .
C5 C4 1.3794 .
C6 H6 0.9296 .
C6 C7 1.3844 .
C1 C2 1.4926 .
C1 O3 1.2570 .
C2 C7 1.3816 .
C2 C3 1.3813 .
C7 H7 0.9284 .
C4 H4 0.9289 .
C4 C3 1.3844 .
C3 H3 0.9286 .
S1 N1 1.6422 .
S1 C9 1.7390 .
S2 N1 1.6455 .
S2 C14 1.7443 .
C9 C14 1.3918 .
C9 C10 1.3900 .
C14 C13 1.3912 .
C13 C12 1.3771 .
C13 H14 0.9700 .
C12 C11 1.3885 .
C12 H12 1.0114 .
C11 C10 1.3724 .
C11 H11 0.9618 .
C10 H10 0.9338 .

loop_
_geom_torsion_atom_site_label_1
_geom_torsion_atom_site_label_2
_geom_torsion_atom_site_label_3
_geom_torsion_atom_site_label_4
_geom_torsion
_geom_torsion_site_symmetry_1
_geom_torsion_site_symmetry_4
O2 Al1 O1 Al2 -47.91 . .
O2 Al1 O1 H1 124.69 . .
O2 Al1 O1 Al2 132.09 . .
O2 Al1 O1 H1 -55.31 . .
O5 Al1 O1 Al2 -143.11 4_555 .
O5 Al1 O1 H1 29.48 4_555 .
O1 Al1 O2 C1 12.41 . .
O5 Al1 O2 C1 91.85 4_555 .
O3 Al2 O1 Al1 48.94 . .
O3 Al2 O1 H1 -123.57 . .
O4 Al2 O1 Al1 146.62 4_554 .
O1 Al2 O3 C1 -15.76 . .
O4 Al2 O1 H1 -25.89 4_554 .
Al1 O2 C1 C2 -164.44 . .
Al1 O2 C1 O3 14.13 . .
Al2 O4 C8 C5 -171.01 2_454 .
Al2 O4 C8 O5 9.36 2_454 .
O4 C8 C5 C6 -179.01 . .
O4 C8 C5 C4 1.26 . .
O5 C8 C5 C6 0.66 . .
O5 C8 C5 C4 -179.08 . .
O4 C8 O5 Al1 -6.75 . 2_454
C5 C8 O5 Al1 173.62 . 2_454
C8 C5 C6 H6 2.03 . .
C8 C5 C6 C7 -178.02 . .
C4 C5 C6 H6 -178.23 . .
C4 C5 C6 C7 1.71 . .
C8 C5 C4 H4 -2.08 . .
C8 C5 C4 C3 178.03 . .
C6 C5 C4 H4 178.19 . .
C6 C5 C4 C3 -1.71 . .
C5 C6 C7 C2 -0.95 . .
C5 C6 C7 H7 178.99 . .
H6 C6 C7 C2 179.00 . .
H6 C6 C7 H7 -1.07 . .
O2 C1 C2 C7 -177.97 . .
